data_5000092
loop_
_publ_author_name
'Finger, L W'
'Hazen, R M'

_publ_section_title
;
Crystal structure and compression of ruby to 46 kbar
;
_journal_name_full 'Journal of Applied Physics'
_journal_page_first 5823
_journal_page_last 5826
_journal_paper_doi 10.1063/1.324598
_journal_volume 49
_journal_year 1978
_chemical_formula_analytical '(Al.996 Cr.004)2 O3'
_chemical_formula_structural 'Al2 O3'
_chemical_formula_sum 'Al2 O3'
_chemical_name_mineral Corundum
_chemical_name_systematic 'Aluminium oxide - Cr-doped'
_space_group_IT_number 167
_symmetry_cell_setting trigonal
_symmetry_space_group_name_Hall '-R 3 2"c'
_symmetry_space_group_name_H-M 'R -3 c :H'
_cell_angle_alpha 90
_cell_angle_beta 90
_cell_angle_gamma 120
_cell_formula_units_Z 6
_cell_length_a 4.7607(9)
_cell_length_b 4.7607(9)
_cell_length_c 12.9947(17)
_cell_volume 255.1
_database_code_amcsd 0012921
_diffrn_ambient_pressure 100
_exptl_crystal_density_diffrn 3.983
_refine_ls_R_factor_all 0.03
_cod_original_sg_symbol_H-M 'R -3 c H'
_cod_database_code 5000092

loop_
_space_group_symop_operation_xyz
x,y,z
-y,x-y,z
y-x,-x,z
-y,-x,1/2+z
x,x-y,1/2+z
y-x,y,1/2+z
-x,-y,-z
y,y-x,-z
x-y,x,-z
y,x,1/2-z
-x,y-x,1/2-z
x-y,-y,1/2-z
1/3+x,2/3+y,2/3+z
2/3+x,1/3+y,1/3+z
1/3-y,2/3+x-y,2/3+z
2/3-y,1/3+x-y,1/3+z
1/3-x+y,2/3-x,2/3+z
2/3-x+y,1/3-x,1/3+z
1/3-y,2/3-x,1/6+z
2/3-y,1/3-x,5/6+z
1/3+x,2/3+x-y,1/6+z
2/3+x,1/3+x-y,5/6+z
1/3-x+y,2/3+y,1/6+z
2/3-x+y,1/3+y,5/6+z
1/3-x,2/3-y,2/3-z
2/3-x,1/3-y,1/3-z
1/3+y,2/3-x+y,2/3-z
2/3+y,1/3-x+y,1/3-z
1/3+x-y,2/3+x,2/3-z
2/3+x-y,1/3+x,1/3-z
1/3+y,2/3+x,1/6-z
2/3+y,1/3+x,5/6-z
1/3-x,2/3-x+y,1/6-z
2/3-x,1/3-x+y,5/6-z
1/3+x-y,2/3-y,1/6-z
2/3+x-y,1/3-y,5/6-z

loop_
_atom_site_label
_atom_site_type_symbol
_atom_site_symmetry_multiplicity
_atom_site_Wyckoff_symbol
_atom_site_fract_x
_atom_site_fract_y
_atom_site_fract_z
_atom_site_occupancy
_atom_site_attached_hydrogens
_atom_site_calc_flag
Al1 Al3+ 12 c 0. 0. 0.35216(8) 1. 0 d
O1 O2- 18 e 0.3061(5) 0. 0.25 1. 0 d

loop_
_atom_type_symbol
_atom_type_oxidation_number
Al3+ 3.000
O2- -2.000

loop_
_cod_related_entry_id
_cod_related_entry_database
_cod_related_entry_code
1 ChemSpider 8164808
2 AMCSD 0012921
